data_4068323
loop_
_publ_author_name
'Top, Siden'
'Thibaudeau, C\'eline'
'Vessi\`eres, Anne'
'Brul\'e, Emilie'
'Le Bideau, Franck'
'Joerger, Jean-Michel'
'Plamont, Marie-Aude'
'Samreth, Soth'
'Edgar, Alan'
'Marrot, J\'er\^ome'
'Herson, Patrick'
'Jaouen, G\'erard'

_publ_section_title
;
 Synthesis and Structure Activity Relationship of Organometallic Steroidal
 Androgen Derivatives
;
_journal_issue 5
_journal_name_full Organometallics
_journal_page_first 1414
_journal_paper_doi 10.1021/om800698y
_journal_volume 28
_journal_year 2009
_chemical_absolute_configuration ad
_chemical_formula_moiety 'C31 H38 Fe1 O2'
_chemical_formula_sum 'C31 H38 Fe O2'
_chemical_formula_weight 498.49
_space_group_IT_number 19
_symmetry_cell_setting orthorhombic
_symmetry_space_group_name_Hall 'P 2ac 2ab'
_symmetry_space_group_name_H-M 'P 21 21 21'
_atom_sites_solution_hydrogens geom
_atom_sites_solution_primary direct
_audit_creation_date 06-12-01
_audit_creation_method CRYSTALS_ver_12.84
_cell_angle_alpha 90
_cell_angle_beta 90
_cell_angle_gamma 90
_cell_formula_units_Z 4
_cell_length_a 7.6130(6)
_cell_length_b 16.644(2)
_cell_length_c 20.723(3)
_cell_measurement_reflns_used 258
_cell_measurement_temperature 250
_cell_measurement_theta_max 21
_cell_measurement_theta_min 3
_cell_volume 2625.8(5)
_computing_cell_refinement 'Dirax/lsq (Duisenberg & Schreurs, 1989-2000)'
_computing_data_collection 'COLLECT (Nonius, 1997-2001).'
_computing_data_reduction 'EvalCCD (Duisenberg & Schreurs 1990-2000)'
_computing_molecular_graphics 'CAMERON (Watkin et al., 1996)'
_computing_publication_material 'CRYSTALS (Betteridge et al., 2003)'
_computing_structure_refinement 'CRYSTALS (Betteridge et al., 2003)'
_computing_structure_solution 'SHELXS 86 (Sheldrick, 1986)'
_diffrn_ambient_temperature 250
_diffrn_measured_fraction_theta_full 0.998
_diffrn_measured_fraction_theta_max 0.998
_diffrn_measurement_device_type 'Nonius KappaCCD'
_diffrn_measurement_method \w
_diffrn_radiation_monochromator graphite
_diffrn_radiation_type 'Mo K\a'
_diffrn_radiation_wavelength 0.71073
_diffrn_reflns_av_R_equivalents 0.000
_diffrn_reflns_limit_h_max 10
_diffrn_reflns_limit_h_min -10
_diffrn_reflns_limit_k_max 23
_diffrn_reflns_limit_k_min -22
_diffrn_reflns_limit_l_max 20
_diffrn_reflns_limit_l_min -29
_diffrn_reflns_number 22948
_diffrn_reflns_theta_full 30.004
_diffrn_reflns_theta_max 30.004
_diffrn_reflns_theta_min 1.569
_diffrn_standards_number 0
_exptl_absorpt_coefficient_mu 0.599
_exptl_absorpt_correction_T_max 0.94
_exptl_absorpt_correction_T_min 0.94
_exptl_absorpt_correction_type multi-scan
_exptl_absorpt_process_details 'SADABS (Siemens, 1996)'
_exptl_crystal_colour red
_exptl_crystal_density_diffrn 1.261
_exptl_crystal_description parallelepiped
_exptl_crystal_F_000 1064
_exptl_crystal_size_max 0.20
_exptl_crystal_size_mid 0.13
_exptl_crystal_size_min 0.10
_refine_diff_density_max 0.20
_refine_diff_density_min -0.28
_refine_ls_abs_structure_details 'Flack (1983), 3192 Friedel-pairs'
_refine_ls_abs_structure_Flack 0.105(18)
_refine_ls_extinction_coef 30
_refine_ls_extinction_method 'Larson (1970), Equation 22'
_refine_ls_goodness_of_fit_ref 1.0693
_refine_ls_hydrogen_treatment refU
_refine_ls_matrix_type full
_refine_ls_number_parameters 309
_refine_ls_number_reflns 4515
_refine_ls_number_restraints 0
_refine_ls_R_factor_all 0.0610
_refine_ls_R_factor_gt 0.0312
_refine_ls_shift/su_max 0.000435
_refine_ls_structure_factor_coef F
_refine_ls_weighting_details
;
 Method, part 1, Chebychev polynomial, (Watkin, 1994, Prince, 1982) 
 [weight] = 1.0/[A~0~*T~0~(x)+A~1~*T~1~(x) ... +A~n-1~]*T~n-1~(x)] 
 where A~i~ are the Chebychev coefficients listed below and x= Fcalc/Fmax 
 Method = Robust Weighting (Prince, 1982) 
 W = [weight] * [1-(deltaF/6*sigmaF)^2^]^2^ 
 A~i~ are: 
 0.921 0.220E-01 0.543 
;
_refine_ls_weighting_scheme calc
_refine_ls_wR_factor_all 0.0588
_refine_ls_wR_factor_gt 0.0350
_refine_ls_wR_factor_ref 0.0350
_reflns_limit_h_max 10
_reflns_limit_h_min -10
_reflns_limit_k_max 23
_reflns_limit_k_min 0
_reflns_limit_l_max 29
_reflns_limit_l_min 0
_reflns_number_gt 4515
_reflns_number_total 7489
_reflns_threshold_expression I>3.0\s(I)
_oxford_structure_analysis_title '11100938 Compound X'
_cod_data_source_file om800698y_si_003.cif
_cod_data_source_block CRYSTALS_cif
_cod_depositor_comments
;
The following automatic conversions were performed:

'_symmetry_cell_setting' value 'Orthorhombic' changed to
'orthorhombic' according to
/home/saulius/struct/CIF-dictionaries/cif_core.dic dictionary named
'cif_core.dic' version 2.4.2 from
2011-04-26.

'_refine_ls_hydrogen_treatment' value 'refu' changed to
'refU' according to
/home/saulius/struct/CIF-dictionaries/cif_core.dic dictionary named
'cif_core.dic' version 2.4.2 from 2011-04-26.

Automatic conversion script
Id: cif_fix_values 1715 2011-07-08 13:25:40Z adriana 
;
_cod_original_sg_symbol_H-M 'P 21 21 21 '
_cod_original_formula_sum 'C31 H38 Fe1 O2'
_cod_database_code 4068323

loop_
_symmetry_equiv_pos_as_xyz
x,y,z
x+1/2,-y+1/2,-z
-x,y+1/2,-z+1/2
-x+1/2,-y,z+1/2

loop_
_atom_site_label
_atom_site_type_symbol
_atom_site_fract_x
_atom_site_fract_y
_atom_site_fract_z
_atom_site_U_iso_or_equiv
_atom_site_occupancy
_atom_site_adp_type
Fe1 Fe 1.10039(4) 0.35501(2) 1.089065(16) 0.0324 1.0000 Uani
C1 C 1.0296(3) 0.33001(14) 0.64758(11) 0.0321 1.0000 Uani
C2 C 1.0527(3) 0.28902(15) 0.58073(13) 0.0404 1.0000 Uani
C3 C 0.9076(4) 0.22901(14) 0.56685(11) 0.0397 1.0000 Uani
C4 C 0.7244(3) 0.25910(14) 0.57861(11) 0.0360 1.0000 Uani
C5 C 0.7094(3) 0.29629(13) 0.64714(10) 0.0283 1.0000 Uani
C6 C 0.5186(3) 0.32051(15) 0.66143(12) 0.0350 1.0000 Uani
C7 C 0.5030(3) 0.35016(17) 0.73113(11) 0.0354 1.0000 Uani
C8 C 0.6313(3) 0.41893(13) 0.74606(10) 0.0270 1.0000 Uani
C9 C 0.8241(3) 0.39482(13) 0.73019(10) 0.0246 1.0000 Uani
C10 C 0.8437(3) 0.36572(12) 0.65816(9) 0.0250 1.0000 Uani
C11 C 0.9541(3) 0.46257(15) 0.74913(11) 0.0338 1.0000 Uani
C12 C 0.9309(3) 0.49242(14) 0.82000(11) 0.0341 1.0000 Uani
C13 C 0.7388(3) 0.51721(12) 0.83315(10) 0.0271 1.0000 Uani
C14 C 0.6188(3) 0.44564(12) 0.81673(10) 0.0275 1.0000 Uani
C15 C 0.4368(3) 0.46899(16) 0.84377(12) 0.0379 1.0000 Uani
C16 C 0.4806(3) 0.52079(15) 0.90462(13) 0.0398 1.0000 Uani
C17 C 0.6844(3) 0.53213(13) 0.90561(11) 0.0313 1.0000 Uani
C18 C 0.6936(4) 0.59415(15) 0.79428(13) 0.0414 1.0000 Uani
C19 C 0.8145(3) 0.43600(14) 0.61027(11) 0.0343 1.0000 Uani
C20 C 0.7670(3) 0.47132(14) 0.94906(11) 0.0331 1.0000 Uani
C21 C 0.8303(3) 0.42195(14) 0.98416(11) 0.0333 1.0000 Uani
C22 C 0.8896(3) 0.35851(14) 1.02633(10) 0.0336 1.0000 Uani
C23 C 1.0089(4) 0.29419(15) 1.01039(13) 0.0452 1.0000 Uani
C24 C 1.0184(4) 0.24180(15) 1.06455(16) 0.0525 1.0000 Uani
C25 C 0.9103(4) 0.27323(17) 1.11392(14) 0.0514 1.0000 Uani
C26 C 0.8300(3) 0.34599(15) 1.09155(13) 0.0374 1.0000 Uani
C27 C 1.2433(4) 0.45890(17) 1.07795(17) 0.0551 1.0000 Uani
C28 C 1.3509(4) 0.3902(2) 1.06573(17) 0.0574 1.0000 Uani
C29 C 1.3536(4) 0.3422(2) 1.12151(19) 0.0633 1.0000 Uani
C30 C 1.2504(4) 0.3802(2) 1.16918(16) 0.0644 1.0000 Uani
C31 C 1.1827(4) 0.4524(2) 1.14165(17) 0.0571 1.0000 Uani
O1 O 0.9356(3) 0.16060(12) 0.54751(12) 0.0631 1.0000 Uani
O2 O 0.7191(3) 0.61154(10) 0.92972(8) 0.0420 1.0000 Uani
H2 H 0.8287 0.6200 0.9352 0.0512(13) 1.0000 Uiso
H11 H 1.1175 0.3744 0.6514 0.0512(13) 1.0000 Uiso
H12 H 1.0519 0.2891 0.6820 0.0512(13) 1.0000 Uiso
H21 H 1.1682 0.2604 0.5800 0.0512(13) 1.0000 Uiso
H22 H 1.0517 0.3314 0.5465 0.0512(13) 1.0000 Uiso
H41 H 0.6950 0.3011 0.5458 0.0512(13) 1.0000 Uiso
H42 H 0.6400 0.2134 0.5749 0.0512(13) 1.0000 Uiso
H51 H 0.7405 0.2528 0.6783 0.0512(13) 1.0000 Uiso
H61 H 0.4825 0.3645 0.6314 0.0512(13) 1.0000 Uiso
H62 H 0.4402 0.2730 0.6552 0.0512(13) 1.0000 Uiso
H71 H 0.5284 0.3044 0.7610 0.0512(13) 1.0000 Uiso
H72 H 0.3805 0.3697 0.7386 0.0512(13) 1.0000 Uiso
H81 H 0.5994 0.4656 0.7181 0.0512(13) 1.0000 Uiso
H91 H 0.8527 0.3476 0.7581 0.0512(13) 1.0000 Uiso
H111 H 1.0768 0.4420 0.7439 0.0512(13) 1.0000 Uiso
H112 H 0.9356 0.5092 0.7194 0.0512(13) 1.0000 Uiso
H121 H 1.0092 0.5398 0.8274 0.0512(13) 1.0000 Uiso
H122 H 0.9644 0.4481 0.8502 0.0512(13) 1.0000 Uiso
H141 H 0.6612 0.3994 0.8434 0.0512(13) 1.0000 Uiso
H151 H 0.3682 0.4201 0.8562 0.0512(13) 1.0000 Uiso
H152 H 0.3687 0.5010 0.8116 0.0512(13) 1.0000 Uiso
H161 H 0.4412 0.4924 0.9447 0.0512(13) 1.0000 Uiso
H162 H 0.4207 0.5741 0.9017 0.0512(13) 1.0000 Uiso
H181 H 0.5691 0.6100 0.8030 0.0512(13) 1.0000 Uiso
H182 H 0.7738 0.6388 0.8077 0.0512(13) 1.0000 Uiso
H183 H 0.7089 0.5834 0.7471 0.0512(13) 1.0000 Uiso
H191 H 0.6946 0.4593 0.6170 0.0512(13) 1.0000 Uiso
H192 H 0.9049 0.4786 0.6179 0.0512(13) 1.0000 Uiso
H193 H 0.8248 0.4158 0.5650 0.0512(13) 1.0000 Uiso
H231 H 1.0738 0.2876 0.9686 0.0512(13) 1.0000 Uiso
H241 H 1.0902 0.1916 1.0671 0.0512(13) 1.0000 Uiso
H251 H 0.8912 0.2483 1.1574 0.0512(13) 1.0000 Uiso
H261 H 0.7450 0.3806 1.1176 0.0512(13) 1.0000 Uiso
H271 H 1.2155 0.5034 1.0466 0.0512(13) 1.0000 Uiso
H281 H 1.4141 0.3787 1.0245 0.0512(13) 1.0000 Uiso
H291 H 1.4177 0.2900 1.1261 0.0512(13) 1.0000 Uiso
H301 H 1.2283 0.3602 1.2143 0.0512(13) 1.0000 Uiso
H311 H 1.1053 0.4919 1.1642 0.0512(13) 1.0000 Uiso

loop_
_atom_site_aniso_label
_atom_site_aniso_U_11
_atom_site_aniso_U_22
_atom_site_aniso_U_33
_atom_site_aniso_U_23
_atom_site_aniso_U_13
_atom_site_aniso_U_12
Fe1 0.02847(14) 0.03574(15) 0.03310(15) -0.00693(15) -0.00426(14) 0.00123(15)
C1 0.0262(10) 0.0360(12) 0.0342(11) -0.0073(9) 0.0029(9) 0.0001(9)
C2 0.0347(12) 0.0451(13) 0.0415(14) -0.0143(11) 0.0092(10) 0.0002(10)
C3 0.0475(13) 0.0369(12) 0.0347(11) -0.0070(9) 0.0010(12) 0.0004(12)
C4 0.0397(12) 0.0361(12) 0.0322(13) -0.0082(9) -0.0050(10) -0.0043(10)
C5 0.0281(10) 0.0277(10) 0.0291(11) -0.0010(8) -0.0040(9) -0.0024(8)
C6 0.0249(11) 0.0413(12) 0.0389(13) -0.0057(10) -0.0037(9) -0.0058(10)
C7 0.0221(10) 0.0474(13) 0.0366(11) -0.0026(11) 0.0037(8) -0.0068(11)
C8 0.0217(11) 0.0339(11) 0.0255(10) 0.0009(8) -0.0002(7) 0.0002(8)
C9 0.0231(9) 0.0286(10) 0.0221(9) 0.0015(8) -0.0009(8) -0.0005(8)
C10 0.0248(9) 0.0269(10) 0.0234(9) 0.0001(8) 0.0004(7) -0.0008(8)
C11 0.0275(11) 0.0441(13) 0.0298(11) -0.0088(9) 0.0030(9) -0.0083(10)
C12 0.0278(12) 0.0429(12) 0.0315(11) -0.0077(9) -0.0003(9) -0.0031(9)
C13 0.0300(11) 0.0292(11) 0.0219(10) 0.0009(8) -0.0004(8) 0.0026(9)
C14 0.0257(10) 0.0318(10) 0.0252(9) 0.0010(8) 0.0005(8) 0.0011(9)
C15 0.0307(13) 0.0454(14) 0.0375(12) -0.0026(10) 0.0066(9) 0.0026(10)
C16 0.0387(12) 0.0450(13) 0.0357(13) -0.0018(11) 0.0094(11) 0.0113(11)
C17 0.0397(12) 0.0306(10) 0.0236(10) -0.0013(9) 0.0007(9) 0.0027(9)
C18 0.0560(16) 0.0299(12) 0.0382(13) 0.0072(10) -0.0004(11) -0.0001(11)
C19 0.0458(14) 0.0324(12) 0.0248(10) 0.0044(9) 0.0021(9) -0.0028(10)
C20 0.0410(13) 0.0342(12) 0.0240(10) -0.0037(9) -0.0015(9) 0.0012(10)
C21 0.0430(12) 0.0312(11) 0.0256(11) -0.0036(9) -0.0048(9) -0.0037(10)
C22 0.0383(11) 0.0299(10) 0.0327(9) 0.0003(9) -0.0104(10) -0.0027(12)
C23 0.0551(16) 0.0358(13) 0.0447(14) -0.0142(11) -0.0131(12) 0.0017(12)
C24 0.0583(17) 0.0277(12) 0.0716(19) -0.0004(12) -0.0245(15) 0.0024(12)
C25 0.0481(15) 0.0474(14) 0.0587(15) 0.0255(12) -0.0172(14) -0.0118(14)
C26 0.0292(9) 0.0431(13) 0.0399(11) 0.0093(13) -0.0067(10) -0.0076(10)
C27 0.0396(14) 0.0454(15) 0.080(2) -0.0162(15) 0.0048(14) -0.0110(12)
C28 0.0334(14) 0.0661(19) 0.073(2) -0.0247(16) 0.0161(13) -0.0051(13)
C29 0.0315(14) 0.073(2) 0.085(2) -0.0166(19) -0.0117(14) 0.0093(14)
C30 0.0457(17) 0.099(3) 0.0481(17) -0.0189(16) -0.0169(13) -0.0073(17)
C31 0.0302(13) 0.0664(19) 0.075(2) -0.0447(17) 0.0013(13) -0.0045(13)
O1 0.0573(13) 0.0453(12) 0.0867(15) -0.0266(10) -0.0004(11) 0.0043(9)
O2 0.0567(11) 0.0308(8) 0.0385(10) -0.0076(7) 0.0005(8) 0.0026(8)

loop_
_atom_type_symbol
_atom_type_scat_dispersion_real
_atom_type_scat_dispersion_imag
_atom_type_scat_Cromer_Mann_a1
_atom_type_scat_Cromer_Mann_b1
_atom_type_scat_Cromer_Mann_a2
_atom_type_scat_Cromer_Mann_b2
_atom_type_scat_Cromer_Mann_a3
_atom_type_scat_Cromer_Mann_b3
_atom_type_scat_Cromer_Mann_a4
_atom_type_scat_Cromer_Mann_b4
_atom_type_scat_Cromer_Mann_c
_atom_type_scat_source
C 0.0033 0.0016 2.3100 20.8439 1.0200 10.2075 1.5886 0.5687 0.8650 51.6512 0.2156 'International Tables Vol C 4.2.6.8 and 6.1.1.4'
H 0.0000 0.0000 0.4930 10.5109 0.3229 26.1257 0.1402 3.1424 0.0408 57.7998 0.0030 'International Tables Vol C 4.2.6.8 and 6.1.1.4'
O 0.0106 0.0060 3.0485 13.2771 2.2868 5.7011 1.5463 0.3239 0.8670 32.9089 0.2508 'International Tables Vol C 4.2.6.8 and 6.1.1.4'
Fe 0.3463 0.8444 11.7695 4.7611 7.3573 0.3072 3.5222 15.3535 2.3045 76.8805 1.0369 'International Tables Vol C 4.2.6.8 and 6.1.1.4'

loop_
_geom_angle_atom_site_label_1
_geom_angle_atom_site_label_2
_geom_angle_atom_site_label_3
_geom_angle
_geom_angle_publ_flag
C22 Fe1 C23 41.10(10) yes
C22 Fe1 C24 68.48(10) yes
C23 Fe1 C24 40.71(11) yes
C22 Fe1 C25 68.21(10) yes
C23 Fe1 C25 68.34(12) yes
C24 Fe1 C25 40.32(13) yes
C22 Fe1 C26 40.83(10) yes
C23 Fe1 C26 69.12(11) yes
C24 Fe1 C26 68.63(12) yes
C25 Fe1 C26 40.75(11) yes
C22 Fe1 C27 108.48(12) yes
C23 Fe1 C27 120.54(13) yes
C24 Fe1 C27 155.08(13) yes
C25 Fe1 C27 163.55(12) yes
C26 Fe1 C27 126.27(11) yes
C22 Fe1 C28 124.43(13) yes
C23 Fe1 C28 105.70(13) yes
C24 Fe1 C28 119.15(13) yes
C25 Fe1 C28 154.63(13) yes
C26 Fe1 C28 162.34(13) yes
C22 Fe1 C29 159.79(12) yes
C23 Fe1 C29 122.04(13) yes
C24 Fe1 C29 105.76(13) yes
C25 Fe1 C29 120.73(14) yes
C26 Fe1 C29 157.01(13) yes
C22 Fe1 C30 158.87(12) yes
C23 Fe1 C30 159.14(13) yes
C24 Fe1 C30 123.79(14) yes
C25 Fe1 C30 108.89(13) yes
C26 Fe1 C30 123.22(13) yes
C22 Fe1 C31 123.32(12) yes
C23 Fe1 C31 156.97(14) yes
C24 Fe1 C31 162.08(14) yes
C25 Fe1 C31 127.31(13) yes
C26 Fe1 C31 110.41(11) yes
C27 Fe1 C28 40.70(12) yes
C27 Fe1 C29 68.11(14) yes
C28 Fe1 C29 40.04(14) yes
C27 Fe1 C30 68.02(15) yes
C28 Fe1 C30 67.45(14) yes
C29 Fe1 C30 40.18(14) yes
C27 Fe1 C31 39.94(14) yes
C28 Fe1 C31 67.40(12) yes
C29 Fe1 C31 67.75(13) yes
C30 Fe1 C31 40.63(14) yes
C2 C1 C10 113.42(18) yes
C2 C1 H11 108.6 no
C10 C1 H11 108.5 no
C2 C1 H12 108.5 no
C10 C1 H12 108.4 no
H11 C1 H12 109.4 no
C1 C2 C3 112.07(19) yes
C1 C2 H21 108.8 no
C3 C2 H21 108.9 no
C1 C2 H22 108.8 no
C3 C2 H22 109.0 no
H21 C2 H22 109.3 no
C2 C3 C4 115.21(19) yes
C2 C3 O1 123.2(3) yes
C4 C3 O1 121.6(2) yes
C3 C4 C5 110.44(19) yes
C3 C4 H41 109.3 no
C5 C4 H41 109.0 no
C3 C4 H42 109.3 no
C5 C4 H42 109.1 no
H41 C4 H42 109.6 no
C4 C5 C6 110.48(19) yes
C4 C5 C10 112.41(18) yes
C6 C5 C10 113.39(17) yes
C4 C5 H51 106.6 no
C6 C5 H51 106.8 no
C10 C5 H51 106.7 no
C5 C6 C7 109.85(18) yes
C5 C6 H61 109.4 no
C7 C6 H61 109.3 no
C5 C6 H62 109.4 no
C7 C6 H62 109.3 no
H61 C6 H62 109.6 no
C6 C7 C8 112.40(18) yes
C6 C7 H71 108.8 no
C8 C7 H71 108.7 no
C6 C7 H72 108.8 no
C8 C7 H72 108.6 no
H71 C7 H72 109.4 no
C7 C8 C9 111.39(17) yes
C7 C8 C14 111.66(17) yes
C9 C8 C14 109.56(17) yes
C7 C8 H81 108.0 no
C9 C8 H81 107.9 no
C14 C8 H81 108.2 no
C8 C9 C10 111.60(17) yes
C8 C9 C11 111.15(17) yes
C10 C9 C11 113.76(17) yes
C8 C9 H91 106.6 no
C10 C9 H91 106.6 no
C11 C9 H91 106.7 no
C1 C10 C5 107.06(17) yes
C1 C10 C9 109.74(16) yes
C5 C10 C9 107.73(16) yes
C1 C10 C19 109.24(17) yes
C5 C10 C19 111.82(17) yes
C9 C10 C19 111.15(17) yes
C9 C11 C12 113.43(18) yes
C9 C11 H111 108.6 no
C12 C11 H111 108.5 no
C9 C11 H112 108.6 no
C12 C11 H112 108.4 no
H111 C11 H112 109.3 no
C11 C12 C13 111.01(18) yes
C11 C12 H121 109.1 no
C13 C12 H121 109.1 no
C11 C12 H122 109.0 no
C13 C12 H122 109.2 no
H121 C12 H122 109.4 no
C12 C13 C14 108.45(17) yes
C12 C13 C17 117.32(18) yes
C14 C13 C17 100.17(16) yes
C12 C13 C18 109.80(19) yes
C14 C13 C18 113.10(18) yes
C17 C13 C18 107.82(18) yes
C13 C14 C8 113.49(17) yes
C13 C14 C15 104.92(17) yes
C8 C14 C15 118.37(18) yes
C13 C14 H141 106.4 no
C8 C14 H141 106.5 no
C15 C14 H141 106.4 no
C14 C15 C16 103.89(18) yes
C14 C15 H151 110.9 no
C16 C15 H151 110.7 no
C14 C15 H152 111.0 no
C16 C15 H152 110.8 no
H151 C15 H152 109.5 no
C15 C16 C17 106.79(19) yes
C15 C16 H161 110.1 no
C17 C16 H161 110.1 no
C15 C16 H162 110.1 no
C17 C16 H162 110.3 no
H161 C16 H162 109.4 no
C16 C17 C13 103.25(19) yes
C16 C17 C20 110.1(2) yes
C13 C17 C20 110.90(18) yes
C16 C17 O2 107.33(19) yes
C13 C17 O2 115.31(18) yes
C20 C17 O2 109.64(19) yes
C13 C18 H181 109.5 no
C13 C18 H182 109.5 no
H181 C18 H182 109.4 no
C13 C18 H183 109.5 no
H181 C18 H183 109.4 no
H182 C18 H183 109.4 no
C10 C19 H191 109.5 no
C10 C19 H192 109.6 no
H191 C19 H192 109.3 no
C10 C19 H193 109.6 no
H191 C19 H193 109.4 no
H192 C19 H193 109.5 no
C17 C20 C21 178.8(3) yes
C20 C21 C22 174.2(3) yes
C21 C22 Fe1 130.12(17) yes
C21 C22 C23 127.0(2) yes
Fe1 C22 C23 68.54(13) yes
C21 C22 C26 125.1(2) yes
Fe1 C22 C26 69.54(12) yes
C23 C22 C26 107.8(2) yes
C22 C23 Fe1 70.36(13) yes
C22 C23 C24 107.8(2) yes
Fe1 C23 C24 69.92(15) yes
C22 C23 H231 126.1 no
Fe1 C23 H231 125.1 no
C24 C23 H231 126.1 no
C23 C24 Fe1 69.37(14) yes
C23 C24 C25 108.3(2) yes
Fe1 C24 C25 69.98(16) yes
C23 C24 H241 125.5 no
Fe1 C24 H241 126.1 no
C25 C24 H241 126.1 no
C24 C25 Fe1 69.70(17) yes
C24 C25 C26 109.1(2) yes
Fe1 C25 C26 70.08(14) yes
C24 C25 H251 125.6 no
Fe1 C25 H251 127.0 no
C26 C25 H251 125.3 no
C22 C26 C25 106.9(2) yes
C22 C26 Fe1 69.64(13) yes
C25 C26 Fe1 69.17(15) yes
C22 C26 H261 128.0 no
C25 C26 H261 125.1 no
Fe1 C26 H261 127.1 no
Fe1 C27 C28 69.53(16) yes
Fe1 C27 C31 69.84(17) yes
C28 C27 C31 107.1(3) yes
Fe1 C27 H271 125.4 no
C28 C27 H271 126.5 no
C31 C27 H271 126.5 no
C27 C28 Fe1 69.77(15) yes
C27 C28 C29 108.5(3) yes
Fe1 C28 C29 69.96(17) yes
C27 C28 H281 125.5 no
Fe1 C28 H281 126.4 no
C29 C28 H281 125.9 no
C28 C29 Fe1 69.99(17) yes
C28 C29 C30 108.2(3) yes
Fe1 C29 C30 70.13(17) yes
C28 C29 H291 125.4 no
Fe1 C29 H291 125.4 no
C30 C29 H291 126.4 no
C29 C30 Fe1 69.70(17) yes
C29 C30 C31 107.4(3) yes
Fe1 C30 C31 69.42(16) yes
C29 C30 H301 126.5 no
Fe1 C30 H301 126.2 no
C31 C30 H301 126.1 no
C30 C31 C27 108.8(3) yes
C30 C31 Fe1 69.95(17) yes
C27 C31 Fe1 70.21(15) yes
C30 C31 H311 125.5 no
C27 C31 H311 125.7 no
Fe1 C31 H311 126.1 no
C17 O2 H2 112.1 no

loop_
_geom_bond_atom_site_label_1
_geom_bond_atom_site_label_2
_geom_bond_distance
_geom_bond_publ_flag
Fe1 C22 2.066(2) yes
Fe1 C23 2.042(2) yes
Fe1 C24 2.049(3) yes
Fe1 C25 2.053(3) yes
Fe1 C26 2.065(2) yes
Fe1 C27 2.056(3) yes
Fe1 C28 2.053(3) yes
Fe1 C29 2.052(3) yes
Fe1 C30 2.058(3) yes
Fe1 C31 2.051(3) yes
C1 C2 1.554(3) yes
C1 C10 1.551(3) yes
C1 H11 1.000 no
C1 H12 1.000 no
C2 C3 1.517(4) yes
C2 H21 1.000 no
C2 H22 1.001 no
C3 C4 1.502(4) yes
C3 O1 1.226(3) yes
C4 C5 1.553(3) yes
C4 H41 1.000 no
C4 H42 0.998 no
C5 C6 1.537(3) yes
C5 C10 1.559(3) yes
C5 H51 0.999 no
C6 C7 1.531(3) yes
C6 H61 0.999 no
C6 H62 0.999 no
C7 C8 1.536(3) yes
C7 H71 1.001 no
C7 H72 1.000 no
C8 C9 1.557(3) yes
C8 C14 1.533(3) yes
C8 H81 0.999 no
C9 C10 1.576(3) yes
C9 C11 1.551(3) yes
C9 H91 1.001 no
C10 C19 1.550(3) yes
C11 C12 1.560(3) yes
C11 H111 1.001 no
C11 H112 1.001 no
C12 C13 1.544(3) yes
C12 H121 1.000 no
C12 H122 1.000 no
C13 C14 1.539(3) yes
C13 C17 1.577(3) yes
C13 C18 1.552(3) yes
C14 C15 1.544(3) yes
C14 H141 1.001 no
C15 C16 1.564(4) yes
C15 H151 1.001 no
C15 H152 0.998 no
C16 C17 1.563(3) yes
C16 H161 1.001 no
C16 H162 1.000 no
C17 C20 1.494(3) yes
C17 O2 1.437(3) yes
C18 H181 1.000 no
C18 H182 1.000 no
C18 H183 1.000 no
C19 H191 1.001 no
C19 H192 1.000 no
C19 H193 1.000 no
C20 C21 1.199(3) yes
C21 C22 1.443(3) yes
C22 C23 1.442(4) yes
C22 C26 1.441(3) yes
C23 C24 1.423(4) yes
C23 H231 1.003 no
C24 C25 1.414(5) yes
C24 H241 1.000 no
C25 C26 1.434(4) yes
C25 H251 1.002 no
C26 H261 1.021 no
C27 C28 1.429(4) yes
C27 C31 1.403(5) yes
C27 H271 1.008 no
C28 C29 1.406(5) yes
C28 H281 0.999 no
C29 C30 1.412(5) yes
C29 H291 1.001 no
C30 C31 1.427(5) yes
C30 H301 1.007 no
C31 H311 0.999 no
O2 H2 0.853 no
